data_4116914
loop_
_publ_author_name
'Dmitry G. Gusev'
'Alan J. Lough'
'Robert H. Morris'

_publ_section_title
;
 New Polyhydride Anions and Proton-Hydride Hydrogen Bonding in Their Ion
 Pairs. X-ray Crystal Structure Determinations of
 Q[mer-Os(H)3(CO)(PiPr3)2], Q = [K(18-crown-6)] and Q =
 [K(1-aza-18-crown-6)]
;
_journal_name_full 'Journal of the American Chemical Society'
_journal_page_first 13138
_journal_page_last 13147
_journal_paper_doi 10.1021/ja9817693
_journal_volume 120
_journal_year 1998
_chemical_formula_sum 'C31 H70 K N O6 Os P2'
_chemical_formula_weight 844.12
_chemical_name_systematic
; 
 ? 
;
_space_group_IT_number 14
_symmetry_cell_setting monoclinic
_symmetry_space_group_name_Hall '-P 2yn'
_symmetry_space_group_name_H-M 'P 1 21/n 1'
_atom_sites_solution_hydrogens geom
_atom_sites_solution_primary direct
_atom_sites_solution_secondary difmap
_audit_creation_method SHELXL
_cell_angle_alpha 90.00
_cell_angle_beta 104.608(15)
_cell_angle_gamma 90.00
_cell_formula_units_Z 4
_cell_length_a 11.595(3)
_cell_length_b 21.667(4)
_cell_length_c 16.676(3)
_cell_measurement_temperature 173(2)
_cell_volume 4054.1(15)
_computing_structure_refinement 'SHELXL-93 (Sheldrick, 1993)'
_computing_structure_solution 'SHELXS-86 (Sheldrick, 1990)'
_diffrn_ambient_temperature 173(2)
_diffrn_radiation_monochromator graphite
_diffrn_radiation_source 'fine-focus sealed tube'
_diffrn_radiation_type MoK\a
_diffrn_radiation_wavelength 0.71073
_diffrn_reflns_av_R_equivalents 0.0315
_diffrn_reflns_av_sigmaI/netI 0.0585
_diffrn_reflns_limit_h_max 16
_diffrn_reflns_limit_h_min 0
_diffrn_reflns_limit_k_max 30
_diffrn_reflns_limit_k_min 0
_diffrn_reflns_limit_l_max 22
_diffrn_reflns_limit_l_min -23
_diffrn_reflns_number 12159
_diffrn_reflns_theta_max 30.00
_diffrn_reflns_theta_min 2.52
_exptl_absorpt_coefficient_mu 3.363
_exptl_crystal_density_diffrn 1.383
_exptl_crystal_F_000 1744
_refine_diff_density_max 0.835
_refine_diff_density_min -1.317
_refine_diff_density_rms 0.116
_refine_ls_extinction_coef 0.00045(6)
_refine_ls_extinction_expression Fc^*^=kFc[1+0.001xFc^2^\l^3^/sin(2\q)]^-1/4^
_refine_ls_extinction_method SHELXL
_refine_ls_goodness_of_fit_all 0.951
_refine_ls_goodness_of_fit_obs 1.064
_refine_ls_matrix_type full
_refine_ls_number_parameters 403
_refine_ls_number_reflns 11661
_refine_ls_number_restraints 0
_refine_ls_restrained_S_all 0.953
_refine_ls_restrained_S_obs 1.064
_refine_ls_R_factor_all 0.0503
_refine_ls_R_factor_obs 0.0323
_refine_ls_shift/esd_max 0.013
_refine_ls_shift/esd_mean 0.000
_refine_ls_structure_factor_coef Fsqd
_refine_ls_weighting_details 'w=1/[\s^2^(Fo^2^)+(0.0305P)^2^+0.0000P] where P=(Fo^2^+2Fc^2^)/3'
_refine_ls_weighting_scheme calc
_refine_ls_wR_factor_all 0.0756
_refine_ls_wR_factor_obs 0.0724
_reflns_number_observed 8646
_reflns_number_total 11662
_reflns_observed_criterion >2sigma(I)
_cod_data_source_file ja9817693_2.cif
_cod_data_source_block s9731
_cod_depositor_comments
;
The following automatic conversions were performed:

'_refine_ls_weighting_scheme' value 'calc
w=1/[\s^2^(Fo^2^)+(0.0305P)^2^+0.0000P] where P=(Fo^2^+2Fc^2^)/3' was
changed to 'calc'. New tag '_refine_ls_weighting_details' was
created. The value of the new tag was set to
'w=1/[\s^2^(Fo^2^)+(0.0305P)^2^+0.0000P] where P=(Fo^2^+2Fc^2^)/3'.

Automatic conversion script
Id: cif_fix_values 3143 2015-03-26 13:38:13Z robertas 
;
_cod_original_cell_volume 4054.2(14)
_cod_original_formula_sum 'C31 H4 H66 K N O6 Os P2'
_cod_database_code 4116914

loop_
_symmetry_equiv_pos_as_xyz
'x, y, z'
'-x+1/2, y+1/2, -z+1/2'
'-x, -y, -z'
'x-1/2, -y-1/2, z-1/2'

loop_
_atom_site_aniso_label
_atom_site_aniso_U_11
_atom_site_aniso_U_22
_atom_site_aniso_U_33
_atom_site_aniso_U_23
_atom_site_aniso_U_13
_atom_site_aniso_U_12
Os1 0.02014(6) 0.01987(6) 0.02054(6) 0.00042(5) 0.00562(4) -0.00060(5)
P1 0.0188(3) 0.0261(4) 0.0204(4) -0.0008(3) 0.0037(3) -0.0028(3)
P2 0.0219(4) 0.0264(4) 0.0204(4) 0.0030(3) 0.0063(3) 0.0008(3)
C1 0.026(2) 0.026(2) 0.032(2) 0.0021(14) 0.0025(14) -0.0064(13)
C2 0.039(2) 0.054(2) 0.043(2) 0.001(2) 0.014(2) -0.017(2)
C3 0.037(2) 0.037(2) 0.041(2) -0.011(2) 0.007(2) -0.015(2)
C4 0.023(2) 0.060(2) 0.019(2) -0.002(2) 0.0041(13) -0.007(2)
C5 0.037(2) 0.077(3) 0.031(2) -0.026(2) 0.009(2) -0.016(2)
C6 0.042(2) 0.069(3) 0.026(2) 0.015(2) 0.000(2) -0.002(2)
C7 0.022(2) 0.030(2) 0.038(2) -0.0041(15) 0.0068(15) 0.0005(13)
C8 0.035(2) 0.060(3) 0.054(3) -0.010(2) 0.019(2) 0.005(2)
C9 0.036(2) 0.037(2) 0.047(2) -0.001(2) -0.002(2) 0.004(2)
C10 0.036(2) 0.032(2) 0.036(2) 0.000(2) 0.011(2) 0.006(2)
C11 0.047(3) 0.068(3) 0.059(3) -0.036(3) 0.004(2) 0.008(2)
C12 0.044(2) 0.057(3) 0.047(3) -0.007(2) 0.021(2) 0.011(2)
C13 0.025(2) 0.039(2) 0.030(2) 0.001(2) 0.0074(15) -0.0050(14)
C14 0.048(2) 0.044(2) 0.053(3) -0.017(2) 0.010(2) -0.016(2)
C15 0.030(2) 0.061(2) 0.032(2) 0.013(2) 0.001(2) 0.002(2)
C16 0.038(2) 0.054(2) 0.040(2) 0.022(2) 0.015(2) 0.001(2)
C17 0.045(2) 0.063(3) 0.049(3) 0.025(2) 0.024(2) 0.005(2)
C18 0.051(3) 0.106(4) 0.046(3) 0.041(3) -0.002(2) -0.009(3)
C20 0.090(4) 0.071(3) 0.022(2) 0.015(2) 0.007(2) -0.018(3)
C21 0.083(4) 0.073(3) 0.036(3) 0.008(2) 0.029(3) -0.004(3)
C22 0.047(3) 0.054(3) 0.068(3) 0.016(2) 0.027(3) 0.006(2)
C23 0.036(2) 0.043(2) 0.074(3) 0.009(2) 0.012(2) 0.004(2)
C24 0.046(2) 0.045(2) 0.038(2) -0.009(2) -0.014(2) 0.000(2)
C25 0.060(3) 0.045(2) 0.023(2) -0.004(2) -0.009(2) 0.005(2)
C26 0.076(3) 0.046(2) 0.029(2) 0.002(2) 0.021(2) 0.001(2)
C27 0.067(3) 0.046(2) 0.048(3) -0.002(2) 0.034(2) -0.002(2)
C28 0.043(2) 0.043(2) 0.082(4) 0.009(2) 0.025(3) 0.002(2)
C29 0.034(2) 0.062(3) 0.079(4) 0.010(3) 0.000(2) -0.007(2)
C30 0.053(3) 0.065(3) 0.049(3) 0.005(2) -0.022(2) -0.004(2)
C31 0.074(3) 0.053(3) 0.027(2) 0.011(2) -0.013(2) -0.002(2)
O2 0.063(2) 0.045(2) 0.0277(15) 0.0101(13) -0.0021(14) -0.0036(15)
O3 0.049(2) 0.057(2) 0.037(2) 0.0087(14) 0.0144(14) 0.0063(14)
O4 0.0384(15) 0.0328(13) 0.039(2) 0.0010(12) 0.0014(13) 0.0012(11)
O5 0.046(2) 0.0442(15) 0.0264(14) 0.0036(12) 0.0021(12) -0.0021(13)
O6 0.041(2) 0.047(2) 0.045(2) 0.0107(14) -0.0095(14) -0.0053(13)
N1 0.049(2) 0.033(2) 0.049(2) -0.001(2) 0.021(2) 0.000(2)
K1 0.0347(4) 0.0483(5) 0.0259(4) 0.0097(4) 0.0022(3) -0.0034(4)

loop_
_atom_site_label
_atom_site_type_symbol
_atom_site_fract_x
_atom_site_fract_y
_atom_site_fract_z
_atom_site_U_iso_or_equiv
_atom_site_thermal_displace_type
_atom_site_occupancy
_atom_site_calc_flag
_atom_site_refinement_flags
_atom_site_disorder_group
Os1 Os 0.119372(10) 0.150410(5) 0.281142(8) 0.02009(4) Uani 1 d . .
P1 P -0.03825(7) 0.14019(4) 0.34201(5) 0.0220(2) Uani 1 d . .
P2 P 0.28921(7) 0.15446(4) 0.23273(5) 0.0227(2) Uani 1 d . .
C1 C -0.1226(3) 0.06606(15) 0.3215(2) 0.0287(7) Uani 1 d . .
H1A H -0.0617(3) 0.03314(15) 0.3413(2) 0.034 Uiso 1 calc R .
C2 C -0.2190(4) 0.0541(2) 0.3678(3) 0.0447(10) Uani 1 d . .
H2A H -0.2504(19) 0.0122(5) 0.3557(15) 0.067 Uiso 1 calc R .
H2B H -0.2838(13) 0.0840(9) 0.3497(14) 0.067 Uiso 1 calc R .
H2C H -0.1846(7) 0.0585(13) 0.4275(3) 0.067 Uiso 1 calc R .
C3 C -0.1726(3) 0.0532(2) 0.2292(2) 0.0385(9) Uani 1 d . .
H3A H -0.1911(22) 0.0091(3) 0.2210(3) 0.058 Uiso 1 calc R .
H3B H -0.1134(10) 0.0647(12) 0.1991(3) 0.058 Uiso 1 calc R .
H3C H -0.2454(13) 0.0774(9) 0.2084(4) 0.058 Uiso 1 calc R .
C4 C 0.0021(3) 0.1412(2) 0.4578(2) 0.0344(8) Uani 1 d . .
H4A H -0.0730(3) 0.1392(2) 0.4768(2) 0.041 Uiso 1 calc R .
C5 C 0.0684(4) 0.2008(2) 0.4913(3) 0.0485(11) Uani 1 d . .
H5A H 0.0916(24) 0.1995(6) 0.5520(3) 0.073 Uiso 1 calc R .
H5B H 0.0161(10) 0.2363(2) 0.4729(16) 0.073 Uiso 1 calc R .
H5C H 0.1399(15) 0.2046(8) 0.4704(16) 0.073 Uiso 1 calc R .
C6 C 0.0800(4) 0.0855(2) 0.4939(2) 0.0475(11) Uani 1 d . .
H6A H 0.1041(22) 0.0887(7) 0.5544(3) 0.071 Uiso 1 calc R .
H6B H 0.1511(14) 0.0849(8) 0.4722(15) 0.071 Uiso 1 calc R .
H6C H 0.0346(10) 0.0473(2) 0.4779(16) 0.071 Uiso 1 calc R .
C7 C -0.1473(3) 0.2057(2) 0.3184(2) 0.0301(7) Uani 1 d . .
H7A H -0.0964(3) 0.2436(2) 0.3274(2) 0.036 Uiso 1 calc R .
C8 C -0.2336(4) 0.2155(2) 0.3725(3) 0.0480(11) Uani 1 d . .
H8A H -0.2695(21) 0.2566(6) 0.3620(14) 0.072 Uiso 1 calc R .
H8B H -0.1906(6) 0.2121(14) 0.4310(3) 0.072 Uiso 1 calc R .
H8C H -0.2964(16) 0.1841(9) 0.3593(14) 0.072 Uiso 1 calc R .
C9 C -0.2133(4) 0.2083(2) 0.2270(3) 0.0422(9) Uani 1 d . .
H9A H -0.2488(21) 0.2492(5) 0.2138(5) 0.063 Uiso 1 calc R .
H9B H -0.2763(17) 0.1769(9) 0.2154(4) 0.063 Uiso 1 calc R .
H9C H -0.1572(6) 0.2002(13) 0.1930(3) 0.063 Uiso 1 calc R .
C10 C 0.3346(3) 0.0797(2) 0.1933(2) 0.0345(8) Uani 1 d . .
H10A H 0.3314(3) 0.0487(2) 0.2371(2) 0.041 Uiso 1 calc R .
C11 C 0.2416(4) 0.0583(2) 0.1168(3) 0.0595(14) Uani 1 d . .
H11A H 0.2577(19) 0.0154(5) 0.1045(13) 0.089 Uiso 1 calc R .
H11B H 0.2449(21) 0.0845(10) 0.0696(6) 0.089 Uiso 1 calc R .
H11C H 0.1622(5) 0.0611(15) 0.1271(8) 0.089 Uiso 1 calc R .
C12 C 0.4589(4) 0.0737(2) 0.1804(3) 0.0480(11) Uani 1 d . .
H12A H 0.4739(11) 0.0305(3) 0.1688(19) 0.072 Uiso 1 calc R .
H12B H 0.5175(4) 0.0872(13) 0.2305(7) 0.072 Uiso 1 calc R .
H12C H 0.4655(9) 0.0995(11) 0.1335(12) 0.072 Uiso 1 calc R .
C13 C 0.4291(3) 0.1756(2) 0.3109(2) 0.0312(7) Uani 1 d . .
H13A H 0.4953(3) 0.1771(2) 0.2824(2) 0.037 Uiso 1 calc R .
C14 C 0.4192(4) 0.2390(2) 0.3486(3) 0.0489(11) Uani 1 d . .
H14A H 0.4936(11) 0.2485(7) 0.3899(14) 0.073 Uiso 1 calc R .
H14B H 0.3530(18) 0.2389(5) 0.3752(17) 0.073 Uiso 1 calc R .
H14C H 0.4048(28) 0.2703(3) 0.3048(4) 0.073 Uiso 1 calc R .
C15 C 0.4613(3) 0.1278(2) 0.3800(2) 0.0421(9) Uani 1 d . .
H15A H 0.5379(13) 0.1387(7) 0.4178(10) 0.063 Uiso 1 calc R .
H15B H 0.4673(25) 0.0870(3) 0.3560(3) 0.063 Uiso 1 calc R .
H15C H 0.3993(13) 0.1270(10) 0.4105(12) 0.063 Uiso 1 calc R .
C16 C 0.2877(4) 0.2168(2) 0.1552(3) 0.0433(10) Uani 1 d . .
H16A H 0.2787(4) 0.2553(2) 0.1860(3) 0.052 Uiso 1 calc R .
C17 C 0.4003(4) 0.2286(2) 0.1266(3) 0.0501(11) Uani 1 d . .
H17A H 0.3903(11) 0.2662(8) 0.0928(16) 0.075 Uiso 1 calc R .
H17B H 0.4153(16) 0.1935(7) 0.0936(16) 0.075 Uiso 1 calc R .
H17C H 0.4680(6) 0.2338(14) 0.1750(3) 0.075 Uiso 1 calc R .
C18 C 0.1818(4) 0.2178(3) 0.0833(3) 0.070(2) Uani 1 d . .
H18A H 0.1714(20) 0.2594(5) 0.0594(15) 0.105 Uiso 1 calc R .
H18B H 0.1108(7) 0.2064(18) 0.1016(5) 0.105 Uiso 1 calc R .
H18C H 0.1932(15) 0.1884(13) 0.0414(11) 0.105 Uiso 1 calc R .
C20 C 0.1457(5) 0.3728(2) 0.5046(3) 0.0623(14) Uani 1 d . .
H20A H 0.1655(5) 0.3787(2) 0.5654(3) 0.075 Uiso 1 calc R .
H20B H 0.1409(5) 0.3279(2) 0.4930(3) 0.075 Uiso 1 calc R .
C21 C 0.0304(5) 0.4020(2) 0.4665(3) 0.0614(14) Uani 1 d . .
H21A H -0.0313(5) 0.3865(2) 0.4931(3) 0.074 Uiso 1 calc R .
H21B H 0.0366(5) 0.4473(2) 0.4741(3) 0.074 Uiso 1 calc R .
C22 C -0.1188(4) 0.4049(2) 0.3408(3) 0.0538(12) Uani 1 d . .
H22A H -0.1280(4) 0.4501(2) 0.3447(3) 0.065 Uiso 1 calc R .
H22B H -0.1757(4) 0.3846(2) 0.3678(3) 0.065 Uiso 1 calc R .
C23 C -0.1444(4) 0.3858(2) 0.2517(3) 0.0513(12) Uani 1 d . .
H23A H -0.1297(4) 0.3410(2) 0.2478(3) 0.062 Uiso 1 calc R .
H23B H -0.2290(4) 0.3941(2) 0.2239(3) 0.062 Uiso 1 calc R .
C24 C -0.0836(4) 0.4014(2) 0.1282(3) 0.0472(11) Uani 1 d . .
H24A H -0.1679(4) 0.4064(2) 0.0971(3) 0.057 Uiso 1 calc R .
H24B H -0.0617(4) 0.3574(2) 0.1258(3) 0.057 Uiso 1 calc R .
C25 C -0.0067(4) 0.4399(2) 0.0905(2) 0.0459(10) Uani 1 d . .
H25A H -0.0260(4) 0.4327(2) 0.0300(2) 0.055 Uiso 1 calc R .
H25B H -0.0202(4) 0.4841(2) 0.1002(2) 0.055 Uiso 1 calc R .
C26 C 0.1959(4) 0.4566(2) 0.0904(3) 0.0488(11) Uani 1 d . .
H26A H 0.1932(4) 0.5014(2) 0.1016(3) 0.059 Uiso 1 calc R .
H26B H 0.1746(4) 0.4503(2) 0.0296(3) 0.059 Uiso 1 calc R .
C27 C 0.3168(4) 0.4321(2) 0.1276(3) 0.0502(11) Uani 1 d . .
H27A H 0.3174(4) 0.3870(2) 0.1182(3) 0.060 Uiso 1 calc R .
H27B H 0.3742(4) 0.4513(2) 0.1001(3) 0.060 Uiso 1 calc R .
C28 C 0.4685(4) 0.4161(2) 0.2567(3) 0.0543(12) Uani 1 d . .
H28A H 0.5316(4) 0.4332(2) 0.2327(3) 0.065 Uiso 1 calc R .
H28B H 0.4641(4) 0.3711(2) 0.2464(3) 0.065 Uiso 1 calc R .
C29 C 0.5003(4) 0.4279(2) 0.3492(3) 0.0609(14) Uani 1 d . .
H29A H 0.5803(4) 0.4110(2) 0.3751(3) 0.073 Uiso 1 calc R .
H29B H 0.5016(4) 0.4729(2) 0.3601(3) 0.073 Uiso 1 calc R .
C30 C 0.4399(4) 0.4047(2) 0.4712(3) 0.0618(14) Uani 1 d . .
H30A H 0.4406(4) 0.4488(2) 0.4866(3) 0.074 Uiso 1 calc R .
H30B H 0.5198(4) 0.3873(2) 0.4963(3) 0.074 Uiso 1 calc R .
C31 C 0.3489(5) 0.3714(2) 0.5027(3) 0.0559(13) Uani 1 d . .
H31A H 0.3452(5) 0.3277(2) 0.4847(3) 0.067 Uiso 1 calc R .
H31B H 0.3707(5) 0.3723(2) 0.5640(3) 0.067 Uiso 1 calc R .
O2 O 0.2363(3) 0.39973(13) 0.4718(2) 0.0477(7) Uani 1 d . .
O3 O -0.0016(3) 0.38748(14) 0.3809(2) 0.0466(7) Uani 1 d . .
O4 O -0.0694(2) 0.41968(12) 0.2123(2) 0.0384(6) Uani 1 d . .
O5 O 0.1139(3) 0.42428(13) 0.1266(2) 0.0402(6) Uani 1 d . .
O6 O 0.4132(3) 0.39882(13) 0.3830(2) 0.0481(7) Uani 1 d . .
N1 N 0.3537(3) 0.4446(2) 0.2160(2) 0.0420(8) Uani 1 d . .
H1N H 0.3604(33) 0.4815(18) 0.2264(23) 0.031(11) Uiso 1 d . .
K1 K 0.17613(8) 0.39799(4) 0.29424(5) 0.0373(2) Uani 1 d . .
H2OS H 0.2184(30) 0.1512(13) 0.3484(21) 0.018(8) Uiso 1 d . .
H3OS H 0.0228(30) 0.1423(14) 0.2077(21) 0.020(9) Uiso 1 d . .
O1 O 0.1062(8) 0.2894(4) 0.2854(8) 0.043(3) Uiso 0.380(14) d P 1
O1* O 0.0747(5) 0.2865(2) 0.2426(5) 0.043(2) Uiso 0.620(14) d P 2
C19 C 0.1137(11) 0.2337(5) 0.2870(9) 0.036(3) Uiso 0.380(14) d P 1
C19* C 0.0901(6) 0.2339(3) 0.2575(5) 0.0276(14) Uiso 0.620(14) d P 2

loop_
_atom_type_symbol
_atom_type_description
_atom_type_scat_dispersion_real
_atom_type_scat_dispersion_imag
_atom_type_scat_source
C C 0.0033 0.0016 'International Tables Vol C Tables 4.2.6.8 and 6.1.1.4'
H H 0.0000 0.0000 'International Tables Vol C Tables 4.2.6.8 and 6.1.1.4'
O O 0.0106 0.0060 'International Tables Vol C Tables 4.2.6.8 and 6.1.1.4'
P P 0.1023 0.0942 'International Tables Vol C Tables 4.2.6.8 and 6.1.1.4'
Os Os -1.2165 7.6030 'International Tables Vol C Tables 4.2.6.8 and 6.1.1.4'
K K 0.2009 0.2494 'International Tables Vol C Tables 4.2.6.8 and 6.1.1.4'
N N 0.0061 0.0033 'International Tables Vol C Tables 4.2.6.8 and 6.1.1.4'
H H 0.0000 0.0000 'International Tables Vol C Tables 4.2.6.8 and 6.1.1.4'

loop_
_geom_angle_atom_site_label_1
_geom_angle_atom_site_label_2
_geom_angle_atom_site_label_3
_geom_angle
H2OS Os1 H3OS 172.5(17)
H2OS Os1 C19 88.8(13)
H3OS Os1 C19 97.8(13)
H2OS Os1 C19* 103.2(12)
H3OS Os1 C19* 83.0(12)
H2OS Os1 P2 71.2(13)
H3OS Os1 P2 104.7(13)
C19 Os1 P2 91.5(4)
C19* Os1 P2 90.8(2)
H2OS Os1 P1 103.3(13)
H3OS Os1 P1 80.3(13)
C19 Os1 P1 91.6(4)
C19* Os1 P1 93.7(2)
P2 Os1 P1 173.62(3)
C1 P1 C4 100.5(2)
C1 P1 C7 108.6(2)
C4 P1 C7 100.8(2)
C1 P1 Os1 115.95(11)
C4 P1 Os1 115.64(11)
C7 P1 Os1 113.64(11)
C13 P2 C16 99.3(2)
C13 P2 C10 100.7(2)
C16 P2 C10 109.7(2)
C13 P2 Os1 115.67(11)
C16 P2 Os1 114.18(13)
C10 P2 Os1 115.46(12)
C3 C1 C2 109.7(3)
C3 C1 P1 112.9(2)
C2 C1 P1 117.9(3)
C5 C4 C6 109.1(3)
C5 C4 P1 110.9(3)
C6 C4 P1 111.4(3)
C8 C7 C9 110.4(3)
C8 C7 P1 119.4(3)
C9 C7 P1 112.2(2)
C12 C10 C11 110.7(3)
C12 C10 P2 119.1(3)
C11 C10 P2 110.8(3)
C15 C13 C14 109.3(3)
C15 C13 P2 111.5(3)
C14 C13 P2 111.5(3)
C18 C16 C17 110.2(4)
C18 C16 P2 115.6(3)
C17 C16 P2 118.7(3)
O2 C20 C21 109.6(4)
O3 C21 C20 108.6(4)
O3 C22 C23 108.9(3)
O4 C23 C22 109.0(4)
O4 C24 C25 109.3(3)
O5 C25 C24 108.9(3)
O5 C26 C27 107.9(3)
N1 C27 C26 111.3(3)
N1 C28 C29 111.0(4)
O6 C29 C28 108.3(4)
O6 C30 C31 109.5(4)
O2 C31 C30 109.5(4)
C31 O2 C20 112.5(3)
C31 O2 K1 109.4(3)
C20 O2 K1 112.3(2)
C22 O3 C21 113.3(4)
C22 O3 K1 118.7(2)
C21 O3 K1 117.4(3)
C23 O4 C24 112.3(3)
C23 O4 K1 110.2(2)
C24 O4 K1 106.1(2)
C25 O5 C26 113.2(3)
C25 O5 K1 117.2(2)
C26 O5 K1 119.7(2)
C29 O6 C30 112.1(4)
C29 O6 K1 119.9(3)
C30 O6 K1 118.5(3)
H1N N1 C27 112.5(27)
H1N N1 C28 106.6(27)
C27 N1 C28 113.0(4)
H1N N1 K1 106.8(26)
C27 N1 K1 109.5(3)
C28 N1 K1 108.2(2)
O1 K1 O5 97.9(3)
O1* K1 O5 83.2(2)
O1 K1 O6 107.6(3)
O1* K1 O6 117.67(14)
O5 K1 O6 120.59(9)
O1 K1 O3 71.5(2)
O1* K1 O3 77.11(13)
O5 K1 O3 119.91(9)
O6 K1 O3 118.89(9)
O1 K1 O2 93.7(3)
O1* K1 O2 108.1(2)
O5 K1 O2 167.29(9)
O6 K1 O2 59.91(9)
O3 K1 O2 59.23(9)
O1 K1 O4 81.8(2)
O1* K1 O4 72.41(14)
O5 K1 O4 60.66(8)
O6 K1 O4 169.69(9)
O3 K1 O4 59.31(8)
O2 K1 O4 116.33(9)
O1 K1 N1 124.4(2)
O1* K1 N1 117.85(14)
O5 K1 N1 60.30(10)
O6 K1 N1 60.95(10)
O3 K1 N1 164.03(10)
O2 K1 N1 116.57(10)
O4 K1 N1 117.60(10)
C19 O1 K1 157.5(8)
C19* O1* K1 139.8(5)
O1 C19 Os1 175.7(11)
O1* C19* Os1 178.3(6)

loop_
_geom_bond_atom_site_label_1
_geom_bond_atom_site_label_2
_geom_bond_distance
Os1 H2OS 1.39(4)
Os1 H3OS 1.45(3)
Os1 C19 1.809(11)
Os1 C19* 1.864(6)
Os1 P2 2.3109(9)
Os1 P1 2.3142(9)
P1 C1 1.867(3)
P1 C4 1.869(4)
P1 C7 1.876(3)
P2 C13 1.864(4)
P2 C16 1.868(4)
P2 C10 1.873(4)
C1 C3 1.527(5)
C1 C2 1.531(5)
C4 C5 1.535(5)
C4 C6 1.536(6)
C7 C8 1.521(5)
C7 C9 1.524(5)
C10 C12 1.515(5)
C10 C11 1.520(6)
C13 C15 1.523(5)
C13 C14 1.527(5)
C16 C18 1.484(6)
C16 C17 1.520(5)
C20 O2 1.425(5)
C20 C21 1.471(7)
C21 O3 1.417(5)
C22 O3 1.406(5)
C22 C23 1.498(7)
C23 O4 1.420(5)
C24 O4 1.427(5)
C24 C25 1.472(6)
C25 O5 1.417(5)
C26 O5 1.432(5)
C26 C27 1.481(6)
C27 N1 1.454(5)
C28 N1 1.468(6)
C28 C29 1.515(7)
C29 O6 1.422(5)
C30 O6 1.430(5)
C30 C31 1.481(7)
C31 O2 1.418(6)
O2 K1 2.866(3)
O3 K1 2.808(3)
O4 K1 2.869(3)
O5 K1 2.764(3)
O6 K1 2.774(3)
N1 H1N 0.82(4)
N1 K1 2.883(3)
K1 O1 2.480(8)
K1 O1* 2.729(6)
O1 C19 1.211(13)
O1* C19* 1.171(7)
